data_2013581
loop_
_publ_author_name
'Munro, Orde Q.'
'Camp, Greville L.'

_publ_section_title
;
 Self-recognition in a flexible bis(pyrrole) Schiff base derivative:
 formation of a one-dimensional hydrogen-bonded polymer
;
_journal_issue 12
_journal_name_full 'Acta Crystallographica Section C'
_journal_page_first o672
_journal_page_last o675
_journal_paper_doi 10.1107/S0108270103023230
_journal_volume 59
_journal_year 2003
_chemical_formula_iupac 'C13 H16 N4'
_chemical_formula_moiety 'C13 H16 N4'
_chemical_formula_sum 'C13 H16 N4'
_chemical_formula_weight 228.3
_chemical_name_systematic
;
N,N'-bis(pyrrol-2-ylmethylene)propane-1,2-diamine
;
_space_group_IT_number 56
_symmetry_cell_setting orthorhombic
_symmetry_space_group_name_Hall '-P 2ab 2ac'
_symmetry_space_group_name_H-M 'P c c n'
_audit_creation_method 'WinGX routine CIF_UPDATE'
_cell_angle_alpha 90
_cell_angle_beta 90
_cell_angle_gamma 90
_cell_formula_units_Z 8
_cell_length_a 15.469(3)
_cell_length_b 20.644(4)
_cell_length_c 7.997(4)
_cell_measurement_reflns_used 826
_cell_measurement_temperature 120(2)
_cell_measurement_theta_max 32
_cell_measurement_theta_min 4
_cell_volume 2553.8(15)
_computing_cell_refinement CrysAlisCCD
_computing_data_collection 'CrysAlisCCD (Oxford Diffraction, Year?)'
_computing_data_reduction 'CrysAlisRED (Oxford Diffraction, Year?)'
_computing_molecular_graphics 'WinGX (Farrugia, 1999)'
_computing_publication_material WinGX
_computing_structure_refinement 'SHELXL97 (Sheldrick, 1997)'
_computing_structure_solution 'SHELXS97 (Sheldrick, 1997)'
_diffrn_measured_fraction_theta_full 0.994
_diffrn_measured_fraction_theta_max 0.947
_diffrn_measurement_device_type 'Oxford Diffraction Xcalibur2 CCD area-detector'
_diffrn_measurement_method \w/2\q
_diffrn_radiation_type MoK\a
_diffrn_radiation_wavelength 0.71073
_diffrn_reflns_av_R_equivalents 0.033
_diffrn_reflns_limit_h_max 22
_diffrn_reflns_limit_h_min -21
_diffrn_reflns_limit_k_max 29
_diffrn_reflns_limit_k_min -29
_diffrn_reflns_limit_l_max 11
_diffrn_reflns_limit_l_min -7
_diffrn_reflns_number 23402
_diffrn_reflns_theta_full 26
_diffrn_reflns_theta_max 31.87
_diffrn_reflns_theta_min 4.16
_diffrn_standards_decay_% 0
_exptl_absorpt_coefficient_mu 0.075
_exptl_absorpt_correction_T_max 0.985
_exptl_absorpt_correction_T_min 0.879
_exptl_absorpt_correction_type multi-scan
_exptl_absorpt_process_details '(Blessing, 1995)'
_exptl_crystal_colour yellow
_exptl_crystal_density_diffrn 1.187
_exptl_crystal_density_meas ?
_exptl_crystal_density_method 'not measured'
_exptl_crystal_description needle
_exptl_crystal_F_000 976
_exptl_crystal_size_max 0.75
_exptl_crystal_size_mid 0.25
_exptl_crystal_size_min 0.25
_refine_diff_density_max 0.38
_refine_diff_density_min -0.25
_refine_ls_extinction_method none
_refine_ls_goodness_of_fit_ref 1.101
_refine_ls_hydrogen_treatment mixed
_refine_ls_matrix_type full
_refine_ls_number_parameters 160
_refine_ls_number_reflns 4144
_refine_ls_number_restraints 0
_refine_ls_restrained_S_all 1.101
_refine_ls_R_factor_gt 0.046
_refine_ls_shift/su_max 0.001
_refine_ls_structure_factor_coef Fsqd
_refine_ls_weighting_details 'calc w = 1/[\s^2^(Fo^2^)+(0.0575P)^2^+0.6559P] where P=(Fo^2^+2Fc^2^)/3'
_refine_ls_weighting_scheme calc
_refine_ls_wR_factor_ref 0.123
_reflns_number_gt 3367
_reflns_number_total 4144
_reflns_threshold_expression I>2\s(I)
_cod_data_source_file fg1708.cif
_cod_data_source_block I
_cod_depositor_comments
;
The following automatic conversions were performed:

'_exptl_crystal_density_meas' value 'not measured' was changed to '?'
- the value is perceived as not measured.

Automatic conversion script
Id: cif_fix_values 3008 2015-01-20 13:52:24Z robertas 
;
_cod_original_cell_volume 2554.0(14)
_cod_database_code 2013581

loop_
_symmetry_equiv_pos_as_xyz
'x, y, z'
'-x+1/2, -y+1/2, z'
'x+1/2, -y, -z+1/2'
'-x, y+1/2, -z+1/2'
'-x, -y, -z'
'x-1/2, y-1/2, -z'
'-x-1/2, y, z-1/2'
'x, -y-1/2, z-1/2'

loop_
_atom_site_label
_atom_site_fract_x
_atom_site_fract_y
_atom_site_fract_z
_atom_site_U_iso_or_equiv
_atom_site_adp_type
_atom_site_calc_flag
_atom_site_refinement_flags
_atom_site_occupancy
_atom_site_disorder_assembly
_atom_site_disorder_group
_atom_site_type_symbol
C1 -0.10106(7) 0.63907(5) -0.90905(14) 0.0221(2) Uani d . 1 . . C
H1A -0.1031 0.6118 -1.0046 0.026 Uiso calc R 1 . . H
C2 -0.16703(7) 0.67885(6) -0.85429(15) 0.0228(2) Uani d . 1 . . C
H2 -0.2226 0.6833 -0.9037 0.027 Uiso calc R 1 . . H
C3 -0.13650(7) 0.71161(5) -0.71119(14) 0.0197(2) Uani d . 1 . . C
H3 -0.1674 0.7428 -0.6475 0.024 Uiso calc R 1 . . H
C4 -0.05301(7) 0.68995(5) -0.68053(13) 0.0166(2) Uani d . 1 . . C
C5 0.00268(7) 0.70402(5) -0.53978(13) 0.01671(19) Uani d . 1 . . C
H5 -0.0111 0.7396 -0.4695 0.02 Uiso calc R 1 . . H
C6 0.11919(7) 0.68795(5) -0.35662(12) 0.0178(2) Uani d . 1 . . C
H6A 0.1031 0.7323 -0.3214 0.021 Uiso calc R 1 . . H
H6B 0.1817 0.6878 -0.383 0.021 Uiso calc R 1 . . H
C7 0.10141(7) 0.64064(5) -0.21366(13) 0.0197(2) Uani d . 1 . . C
H7A 0.0423 0.648 -0.17 0.024 Uiso calc R 1 . . H
H7B 0.1043 0.5957 -0.2565 0.024 Uiso calc R 1 . . H
C8 0.16671(7) 0.64896(5) -0.07220(12) 0.0181(2) Uani d . 1 . . C
H8A 0.2242 0.6339 -0.1104 0.022 Uiso calc R 1 . . H
H8B 0.1715 0.6955 -0.0437 0.022 Uiso calc R 1 . . H
C9 0.18122(6) 0.55911(5) 0.10468(13) 0.0175(2) Uani d . 1 . . C
H9 0.2242 0.5456 0.0274 0.021 Uiso calc R 1 . . H
C10 0.16340(7) 0.51857(5) 0.24798(12) 0.0170(2) Uani d . 1 . . C
C11 0.18834(7) 0.45494(5) 0.27627(14) 0.0209(2) Uani d . 1 . . C
H11 0.2237 0.4292 0.2054 0.025 Uiso calc R 1 . . H
C12 0.15141(7) 0.43535(5) 0.43018(15) 0.0223(2) Uani d . 1 . . C
H12 0.1564 0.3939 0.4808 0.027 Uiso calc R 1 . . H
C13 0.10686(7) 0.48781(5) 0.49267(14) 0.0208(2) Uani d . 1 . . C
H13 0.0766 0.489 0.596 0.025 Uiso calc R 1 . . H
N1 -0.03241(6) 0.64556(4) -0.80283(11) 0.01793(18) Uani d . 1 . . N
N2 0.06989(6) 0.67017(4) -0.50660(10) 0.01746(18) Uani d . 1 . . N
N3 0.14145(6) 0.61245(4) 0.07761(10) 0.01782(18) Uani d . 1 . . N
N4 0.11336(6) 0.53797(5) 0.38170(11) 0.01789(18) Uani d . 1 . . N
H1 0.0212(9) 0.6300(7) -0.8218(18) 0.021 Uiso d . 1 . . H
H4 0.0972(9) 0.5786(7) 0.4009(17) 0.021 Uiso d . 1 . . H

loop_
_atom_site_aniso_label
_atom_site_aniso_U_11
_atom_site_aniso_U_22
_atom_site_aniso_U_33
_atom_site_aniso_U_12
_atom_site_aniso_U_13
_atom_site_aniso_U_23
C1 0.0233(5) 0.0212(5) 0.0217(5) -0.0031(4) -0.0050(4) 0.0004(4)
C2 0.0170(5) 0.0253(5) 0.0260(5) -0.0030(4) -0.0039(4) 0.0060(4)
C3 0.0161(4) 0.0209(5) 0.0219(5) 0.0011(4) 0.0019(4) 0.0041(4)
C4 0.0170(4) 0.0165(4) 0.0163(4) 0.0002(3) 0.0010(3) 0.0017(3)
C5 0.0173(4) 0.0172(4) 0.0156(4) 0.0001(4) 0.0015(4) 0.0011(3)
C6 0.0182(4) 0.0213(5) 0.0139(4) 0.0006(4) -0.0007(3) 0.0008(4)
C7 0.0217(5) 0.0221(5) 0.0153(4) -0.0018(4) -0.0024(4) 0.0022(4)
C8 0.0197(4) 0.0201(5) 0.0145(4) 0.0018(4) -0.0008(4) 0.0011(4)
C9 0.0163(4) 0.0205(5) 0.0157(4) 0.0016(4) -0.0006(3) -0.0012(4)
C10 0.0160(4) 0.0178(4) 0.0172(5) 0.0007(4) -0.0014(3) 0.0006(4)
C11 0.0212(5) 0.0187(5) 0.0229(5) 0.0024(4) -0.0012(4) -0.0009(4)
C12 0.0215(5) 0.0184(5) 0.0271(6) -0.0011(4) -0.0014(4) 0.0058(4)
C13 0.0170(4) 0.0245(5) 0.0210(5) -0.0008(4) 0.0003(4) 0.0053(4)
N1 0.0181(4) 0.0180(4) 0.0177(4) 0.0017(3) -0.0011(3) 0.0003(3)
N2 0.0192(4) 0.0193(4) 0.0139(4) 0.0014(3) -0.0001(3) 0.0015(3)
N3 0.0194(4) 0.0204(4) 0.0136(4) 0.0019(3) -0.0012(3) 0.0010(3)
N4 0.0173(4) 0.0178(4) 0.0185(4) 0.0024(3) -0.0002(3) 0.0016(3)

loop_
_atom_type_symbol
_atom_type_description
_atom_type_scat_dispersion_real
_atom_type_scat_dispersion_imag
_atom_type_scat_source
C C 0.0033 0.0016 'International Tables Vol C Tables 4.2.6.8 and 6.1.1.4'
H H 0 0 'International Tables Vol C Tables 4.2.6.8 and 6.1.1.4'
N N 0.0061 0.0033 'International Tables Vol C Tables 4.2.6.8 and 6.1.1.4'

loop_
_geom_angle_atom_site_label_1
_geom_angle_atom_site_label_2
_geom_angle_atom_site_label_3
_geom_angle
_geom_angle_publ_flag
N1 C1 C2 108.59(10) ?
N1 C1 H1A 125.7 ?
C2 C1 H1A 125.7 ?
C1 C2 C3 107.16(10) ?
C1 C2 H2 126.4 ?
C3 C2 H2 126.4 ?
C4 C3 C2 107.47(10) ?
C4 C3 H3 126.3 ?
C2 C3 H3 126.3 ?
N1 C4 C3 107.70(9) ?
N1 C4 C5 123.24(9) ?
C3 C4 C5 128.79(10) ?
N2 C5 C4 122.34(9) ?
N2 C5 H5 118.8 ?
C4 C5 H5 118.8 ?
N2 C6 C7 110.97(9) ?
N2 C6 H6A 109.4 ?
C7 C6 H6A 109.4 ?
N2 C6 H6B 109.4 ?
C7 C6 H6B 109.4 ?
H6A C6 H6B 108 ?
C8 C7 C6 111.31(9) ?
C8 C7 H7A 109.4 ?
C6 C7 H7A 109.4 ?
C8 C7 H7B 109.4 ?
C6 C7 H7B 109.4 ?
H7A C7 H7B 108 ?
N3 C8 C7 111.77(9) ?
N3 C8 H8A 109.3 ?
C7 C8 H8A 109.3 ?
N3 C8 H8B 109.3 ?
C7 C8 H8B 109.3 ?
H8A C8 H8B 107.9 ?
N3 C9 C10 122.72(10) ?
N3 C9 H9 118.6 ?
C10 C9 H9 118.6 ?
N4 C10 C11 107.73(9) ?
N4 C10 C9 123.60(9) ?
C11 C10 C9 128.63(10) ?
C10 C11 C12 107.46(10) ?
C10 C11 H11 126.3 ?
C12 C11 H11 126.3 ?
C13 C12 C11 107.01(10) ?
C13 C12 H12 126.5 ?
C11 C12 H12 126.5 ?
N4 C13 C12 108.85(10) ?
N4 C13 H13 125.6 ?
C12 C13 H13 125.6 ?
C1 N1 C4 109.08(9) y
C1 N1 H1 125.1(9) ?
C4 N1 H1 124.7(9) ?
C5 N2 C6 117.04(9) y
C9 N3 C8 116.85(9) y
C13 N4 C10 108.93(9) y
C13 N4 H4 125.6(9) ?
C10 N4 H4 124.5(9) ?

loop_
_geom_bond_atom_site_label_1
_geom_bond_atom_site_label_2
_geom_bond_site_symmetry_2
_geom_bond_distance
_geom_bond_publ_flag
C1 N1 . 1.3665(14) y
C1 C2 . 1.3811(17) ?
C1 H1A . 0.95 ?
C2 C3 . 1.4108(17) ?
C2 H2 . 0.95 ?
C3 C4 . 1.3886(14) ?
C3 H3 . 0.95 ?
C4 N1 . 1.3776(14) y
C4 C5 . 1.4469(15) ?
C5 N2 . 1.2806(13) y
C5 H5 . 0.95 ?
C6 N2 . 1.4680(14) y
C6 C7 . 1.5287(15) ?
C6 H6A . 0.99 ?
C6 H6B . 0.99 ?
C7 C8 . 1.5264(15) ?
C7 H7A . 0.99 ?
C7 H7B . 0.99 ?
C8 N3 . 1.4684(14) ?
C8 H8A . 0.99 ?
C8 H8B . 0.99 ?
C9 N3 . 1.2798(14) y
C9 C10 . 1.4457(15) ?
C9 H9 . 0.95 ?
C10 N4 . 1.3796(14) y
C10 C11 . 1.3875(15) ?
C11 C12 . 1.4160(16) ?
C11 H11 . 0.95 ?
C12 C13 . 1.3776(16) ?
C12 H12 . 0.95 ?
C13 N4 . 1.3675(14) y
C13 H13 . 0.95 ?
N1 H1 . 0.903(15) ?
N4 H4 . 0.888(15) ?

loop_
_geom_hbond_atom_site_label_D
_geom_hbond_atom_site_label_H
_geom_hbond_atom_site_label_A
_geom_hbond_site_symmetry_A
_geom_hbond_distance_DH
_geom_hbond_distance_HA
_geom_hbond_distance_DA
_geom_hbond_angle_DHA
_geom_hbond_publ_flag
N1 H1 N3 1_554 0.902(14) 2.059(14) 2.935(2) 163.5(13) y
N4 H4 N2 1_556 0.889(14) 2.073(14) 2.949(2) 168.4(12) y

loop_
_geom_torsion_atom_site_label_1
_geom_torsion_atom_site_label_2
_geom_torsion_atom_site_label_3
_geom_torsion_atom_site_label_4
_geom_torsion
N1 C1 C2 C3 1.13(13)
C1 C2 C3 C4 -1.11(12)
C2 C3 C4 N1 0.67(12)
C2 C3 C4 C5 -173.42(10)
N1 C4 C5 N2 -9.46(16)
C3 C4 C5 N2 163.79(11)
N2 C6 C7 C8 166.96(9)
C6 C7 C8 N3 169.72(9)
N3 C9 C10 N4 -11.13(16)
N3 C9 C10 C11 166.20(11)
N4 C10 C11 C12 0.72(12)
C9 C10 C11 C12 -176.95(10)
C10 C11 C12 C13 -1.30(12)
C11 C12 C13 N4 1.41(12)
C2 C1 N1 C4 -0.74(12)
C3 C4 N1 C1 0.03(12)
C5 C4 N1 C1 174.52(10)
C4 C5 N2 C6 -177.76(9)
C7 C6 N2 C5 103.56(11)
C10 C9 N3 C8 179.49(9)
C7 C8 N3 C9 102.49(11)
C12 C13 N4 C10 -0.98(12)
C11 C10 N4 C13 0.15(12)
C9 C10 N4 C13 177.96(9)

loop_
_cod_related_entry_id
_cod_related_entry_database
_cod_related_entry_code
1 ChemSpider 30652374
